data_7243042
loop_
_publ_author_name
'Bandopadhyay, Nilaj'
'Joshi, Mayank'
'Armakovi\'c, Stevan'
'Armakovi\'c, Sanja J.'
'Das, Hari Sankar'
'Roy Choudhury, Angshuman'
'Biswas, Bhaskar'

_publ_section_title
;
 Unprecedented copper(ii) coordination induced nucleophilic cleavage of a
 quinoxaline heterocycle: structural and computational studies
;
_journal_issue 29
_journal_name_full CrystEngComm
_journal_page_first 5078
_journal_page_last 5086
_journal_paper_doi 10.1039/D1CE00569C
_journal_volume 23
_journal_year 2021
_chemical_formula_moiety 'C22 H17 N3'
_chemical_formula_sum 'C22 H17 N3'
_chemical_formula_weight 323.38
_space_group_crystal_system monoclinic
_space_group_IT_number 14
_space_group_name_Hall '-P 2yn'
_space_group_name_H-M_alt 'P 1 21/n 1'
_atom_sites_solution_hydrogens mixed
_audit_creation_date 2019-09-06
_audit_creation_method
;
Olex2 1.2
(compiled 2018.05.29 svn.r3508 for OlexSys, GUI svn.r5506)
;
_audit_update_record
;
2020-10-24 deposited with the CCDC.	2021-06-14 downloaded from the CCDC.
;
_cell_angle_alpha 90
_cell_angle_beta 94.665(2)
_cell_angle_gamma 90
_cell_formula_units_Z 4
_cell_length_a 14.0160(17)
_cell_length_b 8.1673(10)
_cell_length_c 14.8905(19)
_cell_measurement_reflns_used 3364
_cell_measurement_temperature 296.0(2)
_cell_measurement_theta_max 24.86
_cell_measurement_theta_min 2.74
_cell_volume 1698.9(4)
_computing_cell_refinement 'SAINT V8.38A (?, 2016)'
_computing_data_reduction 'SAINT V8.38A (?, 2016)'
_computing_molecular_graphics 'Olex2 (Dolomanov et al., 2009)'
_computing_publication_material 'Olex2 (Dolomanov et al., 2009)'
_computing_structure_refinement 'ShelXL (Sheldrick, 2015)'
_computing_structure_solution 'SHELXT 2014/5 (Sheldrick, 2014)'
_diffrn_ambient_temperature 296.0(2)
_diffrn_measured_fraction_theta_full 0.984
_diffrn_measured_fraction_theta_max 0.984
_diffrn_measurement_device_type 'Bruker APEX-II CCD'
_diffrn_measurement_method '\f and \w scans'
_diffrn_radiation_type MoK\a
_diffrn_radiation_wavelength 0.71073
_diffrn_reflns_av_R_equivalents 0.0203
_diffrn_reflns_av_unetI/netI 0.0213
_diffrn_reflns_Laue_measured_fraction_full 0.984
_diffrn_reflns_Laue_measured_fraction_max 0.984
_diffrn_reflns_limit_h_max 16
_diffrn_reflns_limit_h_min -12
_diffrn_reflns_limit_k_max 9
_diffrn_reflns_limit_k_min -9
_diffrn_reflns_limit_l_max 17
_diffrn_reflns_limit_l_min -17
_diffrn_reflns_number 9458
_diffrn_reflns_point_group_measured_fraction_full 0.984
_diffrn_reflns_point_group_measured_fraction_max 0.984
_diffrn_reflns_theta_full 25.006
_diffrn_reflns_theta_max 25.006
_diffrn_reflns_theta_min 2.745
_diffrn_standards_number 0
_exptl_absorpt_coefficient_mu 0.076
_exptl_absorpt_correction_T_max 0.7452
_exptl_absorpt_correction_T_min 0.6896
_exptl_absorpt_correction_type multi-scan
_exptl_absorpt_process_details
'SADABS-2016/2 (Bruker,2016/2) was used for absorption correction. wR2(int) was 0.0559 before and 0.0357 after correction. The Ratio of minimum to maximum transmission is 0.9254. The \l/2 correction factor is Not present.'
_exptl_crystal_colour 'clear light colourless'
_exptl_crystal_colour_lustre clear
_exptl_crystal_colour_modifier light
_exptl_crystal_colour_primary colourless
_exptl_crystal_density_diffrn 1.264
_exptl_crystal_description block
_exptl_crystal_F_000 680
_exptl_crystal_size_max 0.42
_exptl_crystal_size_mid 0.4
_exptl_crystal_size_min 0.4
_refine_diff_density_max 0.140
_refine_diff_density_min -0.223
_refine_diff_density_rms 0.038
_refine_ls_extinction_method none
_refine_ls_goodness_of_fit_ref 1.061
_refine_ls_hydrogen_treatment mixed
_refine_ls_matrix_type full
_refine_ls_number_parameters 230
_refine_ls_number_reflns 2955
_refine_ls_number_restraints 0
_refine_ls_restrained_S_all 1.061
_refine_ls_R_factor_all 0.0477
_refine_ls_R_factor_gt 0.0388
_refine_ls_shift/su_max 0.001
_refine_ls_shift/su_mean 0.000
_refine_ls_structure_factor_coef Fsqd
_refine_ls_weighting_details 'w=1/[\s^2^(Fo^2^)+(0.0551P)^2^+0.1789P] where P=(Fo^2^+2Fc^2^)/3'
_refine_ls_weighting_scheme calc
_refine_ls_wR_factor_gt 0.0965
_refine_ls_wR_factor_ref 0.1026
_reflns_Friedel_coverage 0.000
_reflns_number_gt 2437
_reflns_number_total 2955
_reflns_threshold_expression 'I > 2\s(I)'
_cod_data_source_file d1ce00569c2.cif
_cod_data_source_block nl1_etoh_0m_a
_cod_depositor_comments 'Adding full bibliography for 7243042--7243043.cif.'
_cod_database_code 7243042
_shelx_shelxl_version_number 2018/1
_shelx_space_group_comment
;
The symmetry employed for this shelxl refinement is uniquely defined
by the following loop, which should always be used as a source of
symmetry information in preference to the above space-group names.
They are only intended as comments.
;
_olex2_refinement_description
;
1. Fixed Uiso
 At 1.2 times of:
  All C(H) groups
2.a Aromatic/amide H refined with riding coordinates:
 C4(H4), C5(H5), C19(H19), C20(H20), C21(H21), C10(H10), C9(H9), C8(H8),
 C14(H14), C15(H15), C16(H16), C22(H22), C3(H3), C2(H2A), C12(H12), C11(H11)
;
_olex2_submission_special_instructions 'No special instructions were received'

loop_
_space_group_symop_operation_xyz
'x, y, z'
'-x+1/2, y+1/2, -z+1/2'
'-x, -y, -z'
'x-1/2, -y-1/2, z-1/2'

loop_
_atom_site_label
_atom_site_type_symbol
_atom_site_fract_x
_atom_site_fract_y
_atom_site_fract_z
_atom_site_U_iso_or_equiv
_atom_site_adp_type
_atom_site_occupancy
_atom_site_site_symmetry_order
_atom_site_calc_flag
_atom_site_refinement_flags_posn
_atom_site_refinement_flags_adp
_atom_site_refinement_flags_occupancy
_atom_site_disorder_assembly
_atom_site_disorder_group
N1 N 0.55306(8) 0.70200(13) 0.55587(7) 0.0418(3) Uani 1 1 d . . . . .
N2 N 0.61669(8) 0.54268(13) 0.40313(7) 0.0362(3) Uani 1 1 d . . . . .
N3 N 0.73416(8) 0.76835(14) 0.33408(7) 0.0429(3) Uani 1 1 d . . . . .
C4 C 0.53487(11) 0.96858(18) 0.61821(9) 0.0490(4) Uani 1 1 d . . . . .
H4 H 0.500139 1.038745 0.652401 0.059 Uiso 1 1 calc R . . . .
C5 C 0.50635(11) 0.80964(18) 0.60363(9) 0.0486(4) Uani 1 1 d . . . . .
H5 H 0.451114 0.774625 0.628498 0.058 Uiso 1 1 calc R . . . .
C1 C 0.63309(9) 0.75405(15) 0.52148(8) 0.0354(3) Uani 1 1 d . . . . .
C6 C 0.68540(9) 0.62341(15) 0.46923(8) 0.0351(3) Uani 1 1 d . . . . .
C18 C 0.58124(10) 0.63802(15) 0.32973(8) 0.0361(3) Uani 1 1 d . . . . .
C19 C 0.48928(11) 0.61710(17) 0.28894(9) 0.0464(4) Uani 1 1 d . . . . .
H19 H 0.448166 0.542270 0.312784 0.056 Uiso 1 1 calc R . . . .
C20 C 0.45838(12) 0.7064(2) 0.21330(10) 0.0582(4) Uani 1 1 d . . . . .
H20 H 0.397167 0.689380 0.185908 0.070 Uiso 1 1 calc R . . . .
C21 C 0.51729(13) 0.8203(2) 0.17817(10) 0.0601(4) Uani 1 1 d . . . . .
H21 H 0.495720 0.880665 0.127587 0.072 Uiso 1 1 calc R . . . .
C10 C 0.83698(12) 0.2700(2) 0.64274(13) 0.0689(5) Uani 1 1 d . . . . .
H10 H 0.871780 0.195459 0.679490 0.083 Uiso 1 1 calc R . . . .
C9 C 0.79608(13) 0.4032(2) 0.67956(11) 0.0668(5) Uani 1 1 d . . . . .
H9 H 0.802123 0.417999 0.741686 0.080 Uiso 1 1 calc R . . . .
C8 C 0.74565(11) 0.5163(2) 0.62510(9) 0.0503(4) Uani 1 1 d . . . . .
H8 H 0.719434 0.607802 0.650992 0.060 Uiso 1 1 calc R . . . .
C7 C 0.73377(9) 0.49506(16) 0.53280(8) 0.0386(3) Uani 1 1 d . . . . .
C17 C 0.64091(10) 0.75246(16) 0.29231(8) 0.0393(3) Uani 1 1 d . . . . .
C13 C 0.76155(10) 0.69994(16) 0.41665(8) 0.0391(3) Uani 1 1 d . . . . .
C14 C 0.85558(11) 0.7321(2) 0.43616(11) 0.0560(4) Uani 1 1 d . . . . .
H14 H 0.892646 0.700380 0.487878 0.067 Uiso 1 1 calc R . . . .
C15 C 0.88706(13) 0.8227(2) 0.36339(12) 0.0700(5) Uani 1 1 d . . . . .
H15 H 0.948854 0.861563 0.358820 0.084 Uiso 1 1 calc R . . . .
C16 C 0.81245(12) 0.8432(2) 0.30192(11) 0.0611(5) Uani 1 1 d . . . . .
H16 H 0.813524 0.898164 0.247317 0.073 Uiso 1 1 calc R . . . .
C22 C 0.60827(12) 0.84463(19) 0.21804(9) 0.0524(4) Uani 1 1 d . . . . .
H22 H 0.647826 0.923010 0.195077 0.063 Uiso 1 1 calc R . . . .
C3 C 0.61522(12) 1.02141(17) 0.58149(9) 0.0513(4) Uani 1 1 d . . . . .
H3 H 0.635840 1.129072 0.589327 0.062 Uiso 1 1 calc R . . . .
C2 C 0.66549(11) 0.91280(17) 0.53254(9) 0.0461(4) Uani 1 1 d . . . . .
H2A H 0.720766 0.946229 0.507183 0.055 Uiso 1 1 calc R . . . .
C12 C 0.77422(11) 0.35728(18) 0.49688(10) 0.0519(4) Uani 1 1 d . . . . .
H12 H 0.766022 0.338936 0.435090 0.062 Uiso 1 1 calc R . . . .
C11 C 0.82646(12) 0.2468(2) 0.55116(13) 0.0642(5) Uani 1 1 d . . . . .
H11 H 0.854509 0.156677 0.525674 0.077 Uiso 1 1 calc R . . . .
H2 H 0.5683(11) 0.4979(17) 0.4303(9) 0.046(4) Uiso 1 1 d . . . . .

loop_
_atom_site_aniso_label
_atom_site_aniso_U_11
_atom_site_aniso_U_22
_atom_site_aniso_U_33
_atom_site_aniso_U_23
_atom_site_aniso_U_13
_atom_site_aniso_U_12
N1 0.0431(7) 0.0383(6) 0.0456(6) -0.0042(5) 0.0142(5) -0.0011(5)
N2 0.0386(7) 0.0361(6) 0.0347(5) -0.0014(4) 0.0090(5) -0.0048(5)
N3 0.0430(7) 0.0464(7) 0.0412(6) 0.0062(5) 0.0143(5) -0.0029(5)
C4 0.0551(10) 0.0457(8) 0.0467(8) -0.0112(6) 0.0067(7) 0.0077(7)
C5 0.0494(9) 0.0482(9) 0.0504(8) -0.0058(6) 0.0171(7) 0.0015(7)
C1 0.0391(8) 0.0363(7) 0.0313(6) 0.0000(5) 0.0049(5) -0.0017(6)
C6 0.0368(8) 0.0354(7) 0.0339(6) -0.0007(5) 0.0081(5) -0.0028(6)
C18 0.0416(8) 0.0349(7) 0.0329(6) -0.0063(5) 0.0096(5) 0.0041(6)
C19 0.0467(9) 0.0452(8) 0.0472(8) -0.0069(6) 0.0039(6) 0.0008(7)
C20 0.0557(11) 0.0643(10) 0.0525(9) -0.0076(8) -0.0080(7) 0.0064(8)
C21 0.0719(12) 0.0673(11) 0.0405(8) 0.0063(7) 0.0000(8) 0.0132(9)
C10 0.0489(11) 0.0735(12) 0.0825(13) 0.0289(10) -0.0055(9) 0.0044(9)
C9 0.0580(11) 0.0880(13) 0.0516(9) 0.0137(9) -0.0112(8) -0.0013(10)
C8 0.0467(9) 0.0592(9) 0.0443(8) -0.0003(7) -0.0011(6) -0.0014(7)
C7 0.0342(8) 0.0404(7) 0.0421(7) 0.0042(6) 0.0082(5) -0.0034(6)
C17 0.0441(8) 0.0415(7) 0.0338(6) -0.0018(5) 0.0116(6) 0.0041(6)
C13 0.0394(9) 0.0393(7) 0.0397(7) 0.0016(5) 0.0109(6) -0.0011(6)
C14 0.0417(10) 0.0678(10) 0.0591(9) 0.0090(7) 0.0072(7) -0.0075(8)
C15 0.0451(11) 0.0889(14) 0.0779(12) 0.0172(10) 0.0170(9) -0.0171(9)
C16 0.0548(11) 0.0701(11) 0.0613(9) 0.0191(8) 0.0226(8) -0.0104(8)
C22 0.0643(11) 0.0546(9) 0.0402(7) 0.0073(6) 0.0166(7) 0.0050(8)
C3 0.0645(11) 0.0364(8) 0.0527(8) -0.0090(6) 0.0036(7) -0.0044(7)
C2 0.0490(9) 0.0402(8) 0.0501(8) -0.0053(6) 0.0102(6) -0.0075(7)
C12 0.0576(10) 0.0460(8) 0.0540(8) 0.0056(7) 0.0160(7) 0.0049(7)
C11 0.0540(11) 0.0498(9) 0.0903(13) 0.0146(9) 0.0146(9) 0.0100(8)

loop_
_atom_type_symbol
_atom_type_description
_atom_type_scat_dispersion_real
_atom_type_scat_dispersion_imag
_atom_type_scat_source
C C 0.0033 0.0016 'International Tables Vol C Tables 4.2.6.8 and 6.1.1.4'
H H 0.0000 0.0000 'International Tables Vol C Tables 4.2.6.8 and 6.1.1.4'
N N 0.0061 0.0033 'International Tables Vol C Tables 4.2.6.8 and 6.1.1.4'

loop_
_geom_angle_atom_site_label_1
_geom_angle_atom_site_label_2
_geom_angle_atom_site_label_3
_geom_angle
_geom_angle_site_symmetry_1
_geom_angle_site_symmetry_3
_geom_angle_publ_flag
C5 N1 C1 117.18(12) . . ?
C6 N2 H2 111.0(9) . . ?
C18 N2 C6 116.31(10) . . ?
C18 N2 H2 110.2(9) . . ?
C13 N3 C17 122.62(11) . . ?
C16 N3 C17 128.73(12) . . ?
C16 N3 C13 108.60(13) . . ?
C5 C4 H4 120.8 . . ?
C3 C4 H4 120.8 . . ?
C3 C4 C5 118.47(13) . . ?
N1 C5 C4 123.96(14) . . ?
N1 C5 H5 118.0 . . ?
C4 C5 H5 118.0 . . ?
N1 C1 C6 114.88(11) . . ?
N1 C1 C2 122.04(12) . . ?
C2 C1 C6 123.08(11) . . ?
N2 C6 C1 109.56(10) . . ?
N2 C6 C7 109.77(10) . . ?
N2 C6 C13 106.83(10) . . ?
C7 C6 C1 111.50(10) . . ?
C13 C6 C1 111.14(10) . . ?
C13 C6 C7 107.91(10) . . ?
C19 C18 N2 122.04(12) . . ?
C19 C18 C17 118.09(12) . . ?
C17 C18 N2 119.78(12) . . ?
C18 C19 H19 119.7 . . ?
C20 C19 C18 120.62(14) . . ?
C20 C19 H19 119.7 . . ?
C19 C20 H20 119.7 . . ?
C21 C20 C19 120.61(15) . . ?
C21 C20 H20 119.7 . . ?
C20 C21 H21 120.1 . . ?
C20 C21 C22 119.84(14) . . ?
C22 C21 H21 120.1 . . ?
C9 C10 H10 120.2 . . ?
C9 C10 C11 119.63(16) . . ?
C11 C10 H10 120.2 . . ?
C10 C9 H9 119.8 . . ?
C10 C9 C8 120.50(16) . . ?
C8 C9 H9 119.8 . . ?
C9 C8 H8 119.6 . . ?
C7 C8 C9 120.86(15) . . ?
C7 C8 H8 119.6 . . ?
C8 C7 C6 122.66(12) . . ?
C8 C7 C12 117.75(13) . . ?
C12 C7 C6 119.40(11) . . ?
C18 C17 N3 116.69(11) . . ?
C22 C17 N3 122.52(13) . . ?
C22 C17 C18 120.79(14) . . ?
N3 C13 C6 118.28(12) . . ?
C14 C13 N3 108.02(12) . . ?
C14 C13 C6 133.39(12) . . ?
C13 C14 H14 126.4 . . ?
C13 C14 C15 107.27(15) . . ?
C15 C14 H14 126.4 . . ?
C14 C15 H15 125.9 . . ?
C16 C15 C14 108.28(15) . . ?
C16 C15 H15 125.9 . . ?
N3 C16 H16 126.1 . . ?
C15 C16 N3 107.84(14) . . ?
C15 C16 H16 126.1 . . ?
C21 C22 C17 120.01(14) . . ?
C21 C22 H22 120.0 . . ?
C17 C22 H22 120.0 . . ?
C4 C3 H3 120.5 . . ?
C4 C3 C2 118.93(13) . . ?
C2 C3 H3 120.5 . . ?
C1 C2 H2A 120.3 . . ?
C3 C2 C1 119.40(13) . . ?
C3 C2 H2A 120.3 . . ?
C7 C12 H12 119.4 . . ?
C11 C12 C7 121.22(15) . . ?
C11 C12 H12 119.4 . . ?
C10 C11 C12 120.01(16) . . ?
C10 C11 H11 120.0 . . ?
C12 C11 H11 120.0 . . ?

loop_
_geom_bond_atom_site_label_1
_geom_bond_atom_site_label_2
_geom_bond_distance
_geom_bond_site_symmetry_2
_geom_bond_publ_flag
N1 C5 1.3353(17) . ?
N1 C1 1.3397(16) . ?
N2 C6 1.4754(16) . ?
N2 C18 1.3998(16) . ?
N2 H2 0.895(15) . ?
N3 C17 1.4071(19) . ?
N3 C13 1.3763(17) . ?
N3 C16 1.3758(18) . ?
C4 H4 0.9300 . ?
C4 C5 1.370(2) . ?
C4 C3 1.361(2) . ?
C5 H5 0.9300 . ?
C1 C6 1.5407(17) . ?
C1 C2 1.3792(19) . ?
C6 C7 1.5330(18) . ?
C6 C13 1.5096(17) . ?
C18 C19 1.3900(19) . ?
C18 C17 1.3997(18) . ?
C19 H19 0.9300 . ?
C19 C20 1.382(2) . ?
C20 H20 0.9300 . ?
C20 C21 1.375(2) . ?
C21 H21 0.9300 . ?
C21 C22 1.377(2) . ?
C10 H10 0.9300 . ?
C10 C9 1.365(3) . ?
C10 C11 1.373(3) . ?
C9 H9 0.9300 . ?
C9 C8 1.385(2) . ?
C8 H8 0.9300 . ?
C8 C7 1.3820(19) . ?
C7 C12 1.3868(19) . ?
C17 C22 1.3845(19) . ?
C13 C14 1.352(2) . ?
C14 H14 0.9300 . ?
C14 C15 1.412(2) . ?
C15 H15 0.9300 . ?
C15 C16 1.343(2) . ?
C16 H16 0.9300 . ?
C22 H22 0.9300 . ?
C3 H3 0.9300 . ?
C3 C2 1.378(2) . ?
C2 H2A 0.9300 . ?
C12 H12 0.9300 . ?
C12 C11 1.381(2) . ?
C11 H11 0.9300 . ?

loop_
_geom_torsion_atom_site_label_1
_geom_torsion_atom_site_label_2
_geom_torsion_atom_site_label_3
_geom_torsion_atom_site_label_4
_geom_torsion
_geom_torsion_site_symmetry_1
_geom_torsion_site_symmetry_2
_geom_torsion_site_symmetry_3
_geom_torsion_site_symmetry_4
_geom_torsion_publ_flag
N1 C1 C6 N2 50.04(14) . . . . ?
N1 C1 C6 C7 -71.69(14) . . . . ?
N1 C1 C6 C13 167.87(11) . . . . ?
N1 C1 C2 C3 1.0(2) . . . . ?
N2 C6 C7 C8 -134.61(13) . . . . ?
N2 C6 C7 C12 50.55(15) . . . . ?
N2 C6 C13 N3 37.22(15) . . . . ?
N2 C6 C13 C14 -150.11(15) . . . . ?
N2 C18 C19 C20 -176.13(12) . . . . ?
N2 C18 C17 N3 -2.15(16) . . . . ?
N2 C18 C17 C22 178.06(11) . . . . ?
N3 C17 C22 C21 177.95(13) . . . . ?
N3 C13 C14 C15 -0.10(18) . . . . ?
C4 C3 C2 C1 0.4(2) . . . . ?
C5 N1 C1 C6 178.42(12) . . . . ?
C5 N1 C1 C2 -1.52(19) . . . . ?
C5 C4 C3 C2 -1.1(2) . . . . ?
C1 N1 C5 C4 0.8(2) . . . . ?
C1 C6 C7 C8 -13.01(17) . . . . ?
C1 C6 C7 C12 172.16(12) . . . . ?
C1 C6 C13 N3 -82.26(14) . . . . ?
C1 C6 C13 C14 90.41(18) . . . . ?
C6 N2 C18 C19 -147.81(11) . . . . ?
C6 N2 C18 C17 35.72(15) . . . . ?
C6 C1 C2 C3 -178.96(13) . . . . ?
C6 C7 C12 C11 173.66(14) . . . . ?
C6 C13 C14 C15 -173.31(15) . . . . ?
C18 N2 C6 C1 69.72(13) . . . . ?
C18 N2 C6 C7 -167.52(10) . . . . ?
C18 N2 C6 C13 -50.77(14) . . . . ?
C18 C19 C20 C21 -1.4(2) . . . . ?
C18 C17 C22 C21 -2.3(2) . . . . ?
C19 C18 C17 N3 -178.76(11) . . . . ?
C19 C18 C17 C22 1.45(18) . . . . ?
C19 C20 C21 C22 0.6(2) . . . . ?
C20 C21 C22 C17 1.2(2) . . . . ?
C10 C9 C8 C7 1.5(3) . . . . ?
C9 C10 C11 C12 -0.4(3) . . . . ?
C9 C8 C7 C6 -175.10(14) . . . . ?
C9 C8 C7 C12 -0.2(2) . . . . ?
C8 C7 C12 C11 -1.4(2) . . . . ?
C7 C6 C13 N3 155.20(11) . . . . ?
C7 C6 C13 C14 -32.1(2) . . . . ?
C7 C12 C11 C10 1.7(2) . . . . ?
C17 N3 C13 C6 -7.84(18) . . . . ?
C17 N3 C13 C14 177.75(12) . . . . ?
C17 N3 C16 C15 -177.62(14) . . . . ?
C17 C18 C19 C20 0.40(19) . . . . ?
C13 N3 C17 C18 -11.84(18) . . . . ?
C13 N3 C17 C22 167.94(12) . . . . ?
C13 N3 C16 C15 -0.34(19) . . . . ?
C13 C6 C7 C8 109.31(14) . . . . ?
C13 C6 C7 C12 -65.52(15) . . . . ?
C13 C14 C15 C16 -0.1(2) . . . . ?
C14 C15 C16 N3 0.3(2) . . . . ?
C16 N3 C17 C18 165.09(14) . . . . ?
C16 N3 C17 C22 -15.1(2) . . . . ?
C16 N3 C13 C6 174.68(12) . . . . ?
C16 N3 C13 C14 0.27(16) . . . . ?
C3 C4 C5 N1 0.5(2) . . . . ?
C2 C1 C6 N2 -130.02(13) . . . . ?
C2 C1 C6 C7 108.26(14) . . . . ?
C2 C1 C6 C13 -12.18(17) . . . . ?
C11 C10 C9 C8 -1.2(3) . . . . ?
